data_2233839
loop_
_publ_author_name
'Fun, Hoong-Kun'
'Quah, Ching Kheng'
'Attia, Mohamed I.'
'El-Behairy, Mohammed F.'
'Al-Deeb, Omar A.'

_publ_section_title
;
 (<i>E</i>)-1-(1,3-Benzodioxol-5-yl)-4,4-dimethylpent-1-en-3-one
;
_journal_coeditor_code HB6621
_journal_issue 3
_journal_name_full 'Acta Crystallographica Section E'
_journal_page_first o634
_journal_paper_doi 10.1107/S1600536812004242
_journal_volume 68
_journal_year 2012
_chemical_formula_iupac 'C14 H16 O3'
_chemical_formula_moiety 'C14 H16 O3'
_chemical_formula_sum 'C14 H16 O3'
_chemical_formula_weight 232.27
_chemical_name_systematic
;
(<i>E</i>)-1-(1,3-Benzodioxol-5-yl)-4,4-dimethylpent-1-en-3-one
;
_space_group_IT_number 11
_symmetry_cell_setting monoclinic
_symmetry_space_group_name_Hall '-P 2yb'
_symmetry_space_group_name_H-M 'P 1 21/m 1'
_atom_sites_solution_hydrogens geom
_atom_sites_solution_primary direct
_atom_sites_solution_secondary difmap
_audit_creation_method SHELXL97
_cell_angle_alpha 90.00
_cell_angle_beta 96.6760(10)
_cell_angle_gamma 90.00
_cell_formula_units_Z 2
_cell_length_a 6.53050(10)
_cell_length_b 6.67980(10)
_cell_length_c 13.7264(2)
_cell_measurement_reflns_used 4988
_cell_measurement_temperature 100.0(10)
_cell_measurement_theta_max 32.74
_cell_measurement_theta_min 2.99
_cell_volume 594.719(15)
_computing_cell_refinement 'SAINT (Bruker, 2009)'
_computing_data_collection 'APEX2 (Bruker, 2009)'
_computing_data_reduction 'SAINT (Bruker, 2009)'
_computing_molecular_graphics 'SHELXTL (Sheldrick, 2008)'
_computing_publication_material
;
SHELXTL (Sheldrick, 2008) and PLATON (Spek, 2009)
;
_computing_structure_refinement 'SHELXTL (Sheldrick, 2008)'
_computing_structure_solution 'SHELXTL (Sheldrick, 2008)'
_diffrn_ambient_temperature 100
_diffrn_measured_fraction_theta_full 0.994
_diffrn_measured_fraction_theta_max 0.994
_diffrn_measurement_device_type 'Bruker SMART APEXII CCD'
_diffrn_measurement_method '\f and \w'
_diffrn_radiation_monochromator graphite
_diffrn_radiation_source 'fine-focus sealed tube'
_diffrn_radiation_type MoK\a
_diffrn_radiation_wavelength 0.71073
_diffrn_reflns_av_R_equivalents 0.0177
_diffrn_reflns_av_sigmaI/netI 0.0161
_diffrn_reflns_limit_h_max 9
_diffrn_reflns_limit_h_min -9
_diffrn_reflns_limit_k_max 10
_diffrn_reflns_limit_k_min -9
_diffrn_reflns_limit_l_max 20
_diffrn_reflns_limit_l_min -20
_diffrn_reflns_number 8645
_diffrn_reflns_theta_full 32.74
_diffrn_reflns_theta_max 32.74
_diffrn_reflns_theta_min 2.99
_diffrn_standards_number 0
_exptl_absorpt_coefficient_mu 0.090
_exptl_absorpt_correction_T_max 0.9778
_exptl_absorpt_correction_T_min 0.9630
_exptl_absorpt_correction_type multi-scan
_exptl_absorpt_process_details '(SADABS; Bruker, 2009)'
_exptl_crystal_colour colourless
_exptl_crystal_density_diffrn 1.297
_exptl_crystal_density_method 'not measured'
_exptl_crystal_description block
_exptl_crystal_F_000 248
_exptl_crystal_size_max 0.421
_exptl_crystal_size_mid 0.315
_exptl_crystal_size_min 0.25
_refine_diff_density_max 0.479
_refine_diff_density_min -0.282
_refine_ls_extinction_method none
_refine_ls_goodness_of_fit_ref 1.051
_refine_ls_hydrogen_treatment refall
_refine_ls_matrix_type full
_refine_ls_number_parameters 138
_refine_ls_number_reflns 2336
_refine_ls_number_restraints 0
_refine_ls_restrained_S_all 1.051
_refine_ls_R_factor_all 0.0401
_refine_ls_R_factor_gt 0.0370
_refine_ls_shift/su_max 0.001
_refine_ls_shift/su_mean 0.001
_refine_ls_structure_factor_coef Fsqd
_refine_ls_weighting_details 'calc w = 1/[\s^2^(Fo^2^)+(0.0687P)^2^+0.0862P] where P=(Fo^2^+2Fc^2^)/3'
_refine_ls_weighting_scheme calc
_refine_ls_wR_factor_gt 0.1068
_refine_ls_wR_factor_ref 0.1103
_reflns_number_gt 2117
_reflns_number_total 2336
_reflns_threshold_expression I>2\s(I)
_cod_data_source_file hb6621.cif
_cod_data_source_block I
_cod_original_sg_symbol_H-M 'P 21/m'
_cod_database_code 2233839
_cod_database_fobs_code 2233839

loop_
_symmetry_equiv_pos_as_xyz
'x, y, z'
'-x, y+1/2, -z'
'-x, -y, -z'
'x, -y-1/2, z'

loop_
_atom_site_type_symbol
_atom_site_label
_atom_site_fract_x
_atom_site_fract_y
_atom_site_fract_z
_atom_site_U_iso_or_equiv
_atom_site_adp_type
_atom_site_calc_flag
_atom_site_refinement_flags
_atom_site_occupancy
_atom_site_symmetry_multiplicity
O O1 -0.08309(10) 0.7500 0.73220(5) 0.01756(15) Uani d S 1 2
O O2 0.23387(11) 0.7500 0.67099(5) 0.02109(16) Uani d S 1 2
O O3 -0.10343(12) 0.7500 0.11962(5) 0.0284(2) Uani d S 1 2
C C1 -0.27995(14) 0.7500 0.46990(7) 0.01734(18) Uani d S 1 2
C C2 -0.29527(14) 0.7500 0.57113(7) 0.01815(18) Uani d S 1 2
C C3 -0.11215(14) 0.7500 0.63184(6) 0.01431(16) Uani d S 1 2
C C4 0.13580(14) 0.7500 0.75950(6) 0.01731(17) Uani d S 1 2
C C5 0.07776(13) 0.7500 0.59505(6) 0.01401(16) Uani d S 1 2
C C6 0.09473(13) 0.7500 0.49674(6) 0.01446(16) Uani d S 1 2
C C7 -0.08980(13) 0.7500 0.43188(6) 0.01338(16) Uani d S 1 2
C C8 -0.08717(14) 0.7500 0.32577(6) 0.01474(16) Uani d S 1 2
C C9 0.08137(14) 0.7500 0.27781(6) 0.01558(17) Uani d S 1 2
C C10 0.06467(14) 0.7500 0.16901(6) 0.01549(17) Uani d S 1 2
C C11 0.26558(13) 0.7500 0.12174(6) 0.01458(16) Uani d S 1 2
C C12 0.21897(17) 0.7500 0.01018(7) 0.0271(2) Uani d S 1 2
C C13 0.39093(12) 0.56198(11) 0.15410(6) 0.02431(16) Uani d . 1 1
H H1A -0.406(3) 0.7500 0.4256(12) 0.032(4) Uiso d S 1 2
H H2A -0.424(3) 0.7500 0.5974(12) 0.031(4) Uiso d S 1 2
H H4A 0.1728(15) 0.6272(15) 0.7976(7) 0.018(2) Uiso d . 1 1
H H6A 0.239(2) 0.7500 0.4738(11) 0.025(4) Uiso d S 1 2
H H8A -0.220(3) 0.7500 0.2883(12) 0.034(4) Uiso d S 1 2
H H9A 0.218(3) 0.7500 0.3117(12) 0.032(4) Uiso d S 1 2
H H12A 0.138(2) 0.631(2) -0.0117(9) 0.041(3) Uiso d . 1 1
H H12B 0.350(3) 0.7500 -0.0180(12) 0.030(4) Uiso d S 1 2
H H13A 0.4241(18) 0.5522(18) 0.2246(9) 0.034(3) Uiso d . 1 1
H H13B 0.3154(19) 0.4437(18) 0.1331(8) 0.033(3) Uiso d . 1 1
H H13C 0.5215(17) 0.5639(16) 0.1247(8) 0.026(3) Uiso d . 1 1

loop_
_atom_site_aniso_label
_atom_site_aniso_U_11
_atom_site_aniso_U_22
_atom_site_aniso_U_33
_atom_site_aniso_U_12
_atom_site_aniso_U_13
_atom_site_aniso_U_23
O1 0.0164(3) 0.0258(3) 0.0112(3) 0.000 0.0045(2) 0.000
O2 0.0137(3) 0.0385(4) 0.0113(3) 0.000 0.0022(2) 0.000
O3 0.0141(3) 0.0557(6) 0.0153(3) 0.000 0.0012(2) 0.000
C1 0.0124(4) 0.0258(4) 0.0141(4) 0.000 0.0029(3) 0.000
C2 0.0133(4) 0.0272(4) 0.0149(4) 0.000 0.0054(3) 0.000
C3 0.0147(4) 0.0167(4) 0.0122(3) 0.000 0.0046(3) 0.000
C4 0.0173(4) 0.0231(4) 0.0119(3) 0.000 0.0032(3) 0.000
C5 0.0123(3) 0.0173(4) 0.0127(3) 0.000 0.0027(3) 0.000
C6 0.0127(3) 0.0187(4) 0.0126(3) 0.000 0.0040(3) 0.000
C7 0.0127(3) 0.0157(4) 0.0123(3) 0.000 0.0034(3) 0.000
C8 0.0142(3) 0.0180(4) 0.0123(3) 0.000 0.0030(3) 0.000
C9 0.0142(4) 0.0210(4) 0.0119(3) 0.000 0.0029(3) 0.000
C10 0.0136(4) 0.0206(4) 0.0127(3) 0.000 0.0036(3) 0.000
C11 0.0137(3) 0.0178(4) 0.0130(3) 0.000 0.0045(3) 0.000
C12 0.0222(5) 0.0465(7) 0.0136(4) 0.000 0.0065(3) 0.000
C13 0.0235(3) 0.0215(3) 0.0302(3) 0.0061(3) 0.0129(3) 0.0056(3)

loop_
_atom_type_symbol
_atom_type_description
_atom_type_scat_dispersion_real
_atom_type_scat_dispersion_imag
_atom_type_scat_source
C C 0.0033 0.0016 'International Tables Vol C Tables 4.2.6.8 and 6.1.1.4'
H H 0.0000 0.0000 'International Tables Vol C Tables 4.2.6.8 and 6.1.1.4'
O O 0.0106 0.0060 'International Tables Vol C Tables 4.2.6.8 and 6.1.1.4'

loop_
_geom_angle_atom_site_label_1
_geom_angle_atom_site_label_2
_geom_angle_atom_site_label_3
_geom_angle_site_symmetry_1
_geom_angle_site_symmetry_3
_geom_angle
C3 O1 C4 . . 106.27(6)
C5 O2 C4 . . 106.12(7)
C7 C1 C2 . . 122.43(8)
C7 C1 H1A . . 119.6(10)
C2 C1 H1A . . 117.9(10)
C3 C2 C1 . . 116.25(8)
C3 C2 H2A . . 120.9(10)
C1 C2 H2A . . 122.9(10)
O1 C3 C2 . . 128.23(8)
O1 C3 C5 . . 109.87(8)
C2 C3 C5 . . 121.90(8)
O1 C4 O2 . . 107.90(7)
O1 C4 H4A . . 108.2(6)
O2 C4 H4A . . 110.0(6)
C6 C5 O2 . . 127.76(8)
C6 C5 C3 . . 122.41(8)
O2 C5 C3 . . 109.83(7)
C5 C6 C7 . . 117.46(8)
C5 C6 H6A . . 119.0(9)
C7 C6 H6A . . 123.5(9)
C1 C7 C6 . . 119.55(8)
C1 C7 C8 . . 119.05(8)
C6 C7 C8 . . 121.41(7)
C9 C8 C7 . . 126.39(8)
C9 C8 H8A . . 118.6(10)
C7 C8 H8A . . 115.0(10)
C8 C9 C10 . . 121.54(8)
C8 C9 H9A . . 122.2(10)
C10 C9 H9A . . 116.3(10)
O3 C10 C9 . . 120.97(8)
O3 C10 C11 . . 121.63(8)
C9 C10 C11 . . 117.40(7)
C12 C11 C10 . . 110.16(8)
C12 C11 C13 . 4_575 109.12(5)
C10 C11 C13 . 4_575 109.38(5)
C12 C11 C13 . . 109.12(5)
C10 C11 C13 . . 109.38(5)
C13 C11 C13 4_575 . 109.67(8)
C11 C12 H12A . . 110.1(7)
C11 C12 H12B . . 108.4(10)
H12A C12 H12B . . 110.1(9)
C11 C13 H13A . . 113.2(7)
C11 C13 H13B . . 110.4(7)
H13A C13 H13B . . 107.0(10)
C11 C13 H13C . . 109.2(6)
H13A C13 H13C . . 107.8(9)
H13B C13 H13C . . 109.1(9)

loop_
_geom_bond_atom_site_label_1
_geom_bond_atom_site_label_2
_geom_bond_site_symmetry_2
_geom_bond_distance
O1 C3 . 1.3685(10)
O1 C4 . 1.4350(11)
O2 C5 . 1.3706(11)
O2 C4 . 1.4378(11)
O3 C10 . 1.2214(11)
C1 C7 . 1.4018(12)
C1 C2 . 1.4046(12)
C1 H1A . 0.967(17)
C2 C3 . 1.3758(13)
C2 H2A . 0.952(17)
C3 C5 . 1.3924(11)
C4 H4A . 0.988(10)
C5 C6 . 1.3668(11)
C6 C7 . 1.4125(12)
C6 H6A . 1.026(16)
C7 C8 . 1.4587(12)
C8 C9 . 1.3465(12)
C8 H8A . 0.956(18)
C9 C10 . 1.4848(12)
C9 H9A . 0.960(17)
C10 C11 . 1.5298(12)
C11 C12 . 1.5262(13)
C11 C13 4_575 1.5363(9)
C11 C13 . 1.5363(9)
C12 H12A . 0.985(13)
C12 H12B . 0.980(17)
C13 H13A . 0.969(12)
C13 H13B . 0.958(12)
C13 H13C . 0.985(11)

loop_
_geom_hbond_atom_site_label_D
_geom_hbond_atom_site_label_H
_geom_hbond_atom_site_label_A
_geom_hbond_site_symmetry_A
_geom_hbond_distance_DH
_geom_hbond_distance_HA
_geom_hbond_distance_DA
_geom_hbond_angle_DHA
_geom_hbond_publ_flag
C2 H2A O2 1_455 0.953(19) 2.557(19) 3.5092(12) 179.0(14) yes

loop_
_geom_torsion_atom_site_label_1
_geom_torsion_atom_site_label_2
_geom_torsion_atom_site_label_3
_geom_torsion_atom_site_label_4
_geom_torsion_site_symmetry_4
_geom_torsion
C7 C1 C2 C3 . 0.0
C4 O1 C3 C2 . 180.0
C4 O1 C3 C5 . 0.0
C1 C2 C3 O1 . 180.0
C1 C2 C3 C5 . 0.0
C3 O1 C4 O2 . 0.0
C5 O2 C4 O1 . 0.0
C4 O2 C5 C6 . 180.0
C4 O2 C5 C3 . 0.0
O1 C3 C5 C6 . 180.0
C2 C3 C5 C6 . 0.0
O1 C3 C5 O2 . 0.0
C2 C3 C5 O2 . 180.0
O2 C5 C6 C7 . 180.0
C3 C5 C6 C7 . 0.0
C2 C1 C7 C6 . 0.0
C2 C1 C7 C8 . 180.0
C5 C6 C7 C1 . 0.0
C5 C6 C7 C8 . 180.0
C1 C7 C8 C9 . 180.0
C6 C7 C8 C9 . 0.0
C7 C8 C9 C10 . 180.0
C8 C9 C10 O3 . 0.0
C8 C9 C10 C11 . 180.0
O3 C10 C11 C12 . 0.0
C9 C10 C11 C12 . 180.0
O3 C10 C11 C13 4_575 119.93(5)
C9 C10 C11 C13 4_575 -60.07(5)
O3 C10 C11 C13 . -119.93(5)
C9 C10 C11 C13 . 60.07(5)
